data_4303407
loop_
_publ_author_name
'Rongming Wang'
'Ximeng Wang'
'Eric B. Sundberg'
'Phuongmei Nguyen'
'Gian Paola G. Grant'
'Chaitali Sheth'
'Qiang Zhao'
'Steve Herron'
'Katherine A. Kantardjieff'
'Lijuan Li'

_publ_contact_author_address
;
Department of Chemistry and Biochemistry
California State University, Long Beach
1250 Bellflower Boulevard, Long Beach, CA 90840
;
_publ_contact_author_email lli@csulb.edu
_publ_contact_author_name 'Lijuan Li'
_publ_section_title
;
Synthesis, Structures, Spectroscopic and Electrochemical Properties of
Dinitrosyl Iron Complexes with Bipyridine, Terpyridine, and
1,10-Phenathroline
;
_journal_name_full 'Inorganic Chemistry'
_journal_page_first 9779
_journal_page_last 9785
_journal_paper_doi 10.1021/ic901368t
_journal_volume 48
_journal_year 2009
_chemical_formula_sum 'C15 H11 Fe N5 O2'
_chemical_formula_weight 349.14
_chemical_name_common 'Dinitrosyl Iron Complexes'
_chemical_name_systematic 'Fe(NO)2terpy compound'
_space_group_IT_number 14
_symmetry_cell_setting monoclinic
_symmetry_space_group_name_Hall '-P 2yn'
_symmetry_space_group_name_H-M 'P 1 21/n 1'
_atom_sites_solution_hydrogens geom
_atom_sites_solution_primary direct
_atom_sites_solution_secondary difmap
_audit_creation_method SHELXL-97
_cell_angle_alpha 90.00
_cell_angle_beta 98.926(4)
_cell_angle_gamma 90.00
_cell_formula_units_Z 4
_cell_length_a 7.2063(8)
_cell_length_b 12.7208(13)
_cell_length_c 16.4642(18)
_cell_measurement_temperature 293(2)
_cell_measurement_theta_max 23.30
_cell_measurement_theta_min 2.03
_cell_volume 1491.0(3)
_computing_cell_refinement 'SAINT (Bruker, 1998)'
_computing_data_collection 'SMART (Bruker, 1998)'
_computing_data_reduction 'PLATON (Speck, 2001)'
_computing_molecular_graphics 'Ortep-3 (Farrugia, 1997)'
_computing_publication_material 'WinGX (Farrugia, 1999)'
_computing_structure_refinement 'SHELXL-97 (Sheldrick, 1997)'
_computing_structure_solution 'SHELXS-97 (Sheldrick, 2008)'
_diffrn_ambient_temperature 293(2)
_diffrn_measured_fraction_theta_full 0.998
_diffrn_measured_fraction_theta_max 0.998
_diffrn_measurement_device_type 'Bruker SMART CCD'
_diffrn_measurement_method 'phi and omega scans'
_diffrn_radiation_monochromator graphite
_diffrn_radiation_source 'fine-focus sealed tube'
_diffrn_radiation_type MoK\a
_diffrn_radiation_wavelength 0.71073
_diffrn_reflns_av_R_equivalents 0.0411
_diffrn_reflns_av_sigmaI/netI 0.0266
_diffrn_reflns_limit_h_max 7
_diffrn_reflns_limit_h_min -7
_diffrn_reflns_limit_k_max 14
_diffrn_reflns_limit_k_min -13
_diffrn_reflns_limit_l_max 14
_diffrn_reflns_limit_l_min -18
_diffrn_reflns_number 9118
_diffrn_reflns_theta_full 23.30
_diffrn_reflns_theta_max 23.30
_diffrn_reflns_theta_min 2.03
_diffrn_standards_decay_% 0
_diffrn_standards_interval_count 0
_diffrn_standards_interval_time .
_diffrn_standards_number 0
_exptl_absorpt_coefficient_mu 1.028
_exptl_absorpt_correction_T_max .902
_exptl_absorpt_correction_T_min .772
_exptl_absorpt_correction_type empirical
_exptl_absorpt_process_details 'SADABS (Sheldrick, 1996)'
_exptl_crystal_colour red
_exptl_crystal_density_diffrn 1.555
_exptl_crystal_density_meas ?
_exptl_crystal_density_method .
_exptl_crystal_description needle
_exptl_crystal_F_000 712
_exptl_crystal_size_max 0.5
_exptl_crystal_size_mid 0.1
_exptl_crystal_size_min 0.1
_refine_diff_density_max 0.225
_refine_diff_density_min -0.176
_refine_diff_density_rms 0.045
_refine_ls_extinction_coef 0.0008(6)
_refine_ls_extinction_expression Fc^*^=kFc[1+0.001xFc^2^\l^3^/sin(2\q)]^-1/4^
_refine_ls_extinction_method SHELXL
_refine_ls_goodness_of_fit_ref 1.162
_refine_ls_hydrogen_treatment constr
_refine_ls_matrix_type full
_refine_ls_number_parameters 209
_refine_ls_number_reflns 2144
_refine_ls_number_restraints 0
_refine_ls_restrained_S_all 1.162
_refine_ls_R_factor_all 0.0460
_refine_ls_R_factor_gt 0.0359
_refine_ls_shift/su_max 0.000
_refine_ls_shift/su_mean 0.000
_refine_ls_structure_factor_coef Fsqd
_refine_ls_weighting_details 'calc w=1/[\s^2^(Fo^2^)+(0.0251P)^2^+1.0333P] where P=(Fo^2^+2Fc^2^)/3'
_refine_ls_weighting_scheme calc
_refine_ls_wR_factor_gt 0.0722
_refine_ls_wR_factor_ref 0.0753
_reflns_number_gt 1851
_reflns_number_total 2144
_reflns_threshold_expression >2sigma(I)
_cod_data_source_file ic901368t_si_002_2.cif
_cod_data_source_block 2
_cod_depositor_comments
;
The following automatic conversions were performed:
'_symmetry_cell_setting' value 'Monoclinic' changed to 'monoclinic'
according to '/home/saulius/struct/CIF-dictionaries/cif_core.dic'
dictionary named 'cif_core.dic' version 2.4.1 from 2010-06-29.

Automatic conversion script
Id: cif_fix_enum 1527 2010-12-29 10:47:43Z saulius 
;
_cod_database_code 4303407

loop_
_symmetry_equiv_pos_as_xyz
'x, y, z'
'-x+1/2, y+1/2, -z+1/2'
'-x, -y, -z'
'x-1/2, -y-1/2, z-1/2'

loop_
_atom_site_label
_atom_site_type_symbol
_atom_site_fract_x
_atom_site_fract_y
_atom_site_fract_z
_atom_site_U_iso_or_equiv
_atom_site_adp_type
_atom_site_occupancy
_atom_site_symmetry_multiplicity
_atom_site_calc_flag
_atom_site_refinement_flags
_atom_site_disorder_assembly
_atom_site_disorder_group
Fe1 Fe 0.20863(6) 0.37748(3) 0.34773(3) 0.03462(17) Uani 1 1 d . . .
N1 N 0.1933(3) 0.35547(17) 0.47002(14) 0.0303(5) Uani 1 1 d . . .
C3 C 0.2224(4) 0.4425(2) 0.51881(17) 0.0304(6) Uani 1 1 d . . .
N4 N 0.0069(4) 0.3807(2) 0.28566(16) 0.0481(7) Uani 1 1 d . . .
N5 N 0.2694(3) 0.52464(17) 0.39383(15) 0.0337(6) Uani 1 1 d . . .
C6 C 0.2133(4) 0.4389(2) 0.60189(18) 0.0378(7) Uani 1 1 d . . .
H6 H 0.2317 0.4996 0.6336 0.045 Uiso 1 1 calc R . .
C7 C 0.2661(4) 0.5383(2) 0.47445(17) 0.0304(6) Uani 1 1 d . . .
C8 C 0.1620(4) 0.2627(2) 0.50552(18) 0.0338(7) Uani 1 1 d . . .
N9 N 0.2941(4) 0.1040(2) 0.4627(2) 0.0600(8) Uani 1 1 d . . .
C10 C 0.3048(4) 0.6352(2) 0.5125(2) 0.0389(7) Uani 1 1 d . . .
H10 H 0.3008 0.6432 0.5684 0.047 Uiso 1 1 calc R . .
N11 N 0.3839(4) 0.3095(2) 0.32018(16) 0.0474(7) Uani 1 1 d . . .
C12 C 0.1427(4) 0.1668(2) 0.45268(19) 0.0385(7) Uani 1 1 d . . .
C13 C 0.1532(4) 0.2549(2) 0.58876(19) 0.0414(8) Uani 1 1 d . . .
H13 H 0.1318 0.1902 0.6118 0.050 Uiso 1 1 calc R . .
C14 C 0.3087(4) 0.6083(2) 0.3490(2) 0.0436(8) Uani 1 1 d . . .
H14 H 0.3077 0.5998 0.2929 0.052 Uiso 1 1 calc R . .
C15 C 0.1276(6) -0.0121(3) 0.3627(2) 0.0611(10) Uani 1 1 d . . .
H15 H 0.1270 -0.0739 0.3325 0.073 Uiso 1 1 calc R . .
O16 O -0.1271(4) 0.3789(3) 0.2335(2) 0.1048(12) Uani 1 1 d . . .
C17 C 0.3495(4) 0.7194(2) 0.4661(2) 0.0468(9) Uani 1 1 d . . .
H17 H 0.3787 0.7844 0.4905 0.056 Uiso 1 1 calc R . .
C18 C 0.1765(4) 0.3443(2) 0.6374(2) 0.0421(8) Uani 1 1 d . . .
H18 H 0.1675 0.3406 0.6931 0.051 Uiso 1 1 calc R . .
C19 C 0.3502(4) 0.7056(2) 0.3832(2) 0.0469(8) Uani 1 1 d . . .
H19 H 0.3784 0.7614 0.3508 0.056 Uiso 1 1 calc R . .
C20 C -0.0187(5) 0.1438(3) 0.3997(2) 0.0575(10) Uani 1 1 d . . .
H20 H -0.1207 0.1894 0.3940 0.069 Uiso 1 1 calc R . .
C22 C -0.0269(6) 0.0509(3) 0.3548(2) 0.0638(11) Uani 1 1 d . . .
H22 H -0.1360 0.0322 0.3199 0.077 Uiso 1 1 calc R . .
O24 O 0.4952(4) 0.2562(3) 0.29256(19) 0.0940(10) Uani 1 1 d . . .
C25 C 0.2828(6) 0.0171(3) 0.4159(3) 0.0723(12) Uani 1 1 d . . .
H25 H 0.3881 -0.0260 0.4201 0.087 Uiso 1 1 calc R . .

loop_
_atom_site_aniso_label
_atom_site_aniso_U_11
_atom_site_aniso_U_22
_atom_site_aniso_U_33
_atom_site_aniso_U_23
_atom_site_aniso_U_13
_atom_site_aniso_U_12
Fe1 0.0383(3) 0.0358(3) 0.0299(3) -0.00351(19) 0.00564(17) 0.0019(2)
N1 0.0256(13) 0.0322(13) 0.0327(13) -0.0013(10) 0.0032(10) 0.0008(10)
C3 0.0223(15) 0.0343(16) 0.0336(17) -0.0025(13) 0.0016(12) 0.0040(12)
N4 0.0464(17) 0.0531(16) 0.0415(16) -0.0137(13) -0.0033(13) 0.0094(13)
N5 0.0325(14) 0.0339(13) 0.0353(15) 0.0030(11) 0.0072(11) 0.0017(11)
C6 0.0351(18) 0.0422(18) 0.0366(18) -0.0058(14) 0.0070(13) 0.0023(14)
C7 0.0236(15) 0.0322(15) 0.0348(17) -0.0009(13) 0.0023(12) 0.0038(12)
C8 0.0256(16) 0.0339(16) 0.0415(19) 0.0027(13) 0.0036(13) 0.0013(12)
N9 0.0540(19) 0.0377(16) 0.085(2) -0.0090(15) -0.0003(16) 0.0043(14)
C10 0.0349(17) 0.0362(17) 0.0440(19) -0.0052(14) 0.0009(14) 0.0008(13)
N11 0.0482(17) 0.0568(17) 0.0380(16) -0.0109(13) 0.0089(13) 0.0068(14)
C12 0.0424(19) 0.0287(15) 0.0448(19) 0.0032(13) 0.0082(15) -0.0040(14)
C13 0.0388(19) 0.0436(18) 0.042(2) 0.0106(15) 0.0080(15) -0.0034(14)
C14 0.0435(19) 0.0422(19) 0.047(2) 0.0111(15) 0.0134(15) 0.0045(15)
C15 0.086(3) 0.0371(19) 0.062(3) -0.0057(17) 0.018(2) -0.007(2)
O16 0.079(2) 0.122(3) 0.094(2) -0.047(2) -0.0462(19) 0.0298(19)
C17 0.0374(19) 0.0331(17) 0.069(3) -0.0037(16) 0.0048(17) -0.0019(14)
C18 0.0401(19) 0.054(2) 0.0336(18) 0.0030(15) 0.0087(14) 0.0013(15)
C19 0.041(2) 0.0360(18) 0.065(2) 0.0126(16) 0.0131(17) 0.0005(14)
C20 0.053(2) 0.049(2) 0.067(2) -0.0096(17) -0.0032(19) -0.0003(17)
C22 0.070(3) 0.054(2) 0.062(3) -0.0127(19) -0.007(2) -0.013(2)
O24 0.073(2) 0.123(3) 0.087(2) -0.0417(19) 0.0176(17) 0.0378(19)
C25 0.071(3) 0.041(2) 0.104(4) -0.014(2) 0.012(3) 0.0091(19)

loop_
_atom_type_symbol
_atom_type_description
_atom_type_scat_dispersion_real
_atom_type_scat_dispersion_imag
_atom_type_scat_source
C C 0.0033 0.0016 'International Tables Vol C Tables 4.2.6.8 and 6.1.1.4'
H H 0.0000 0.0000 'International Tables Vol C Tables 4.2.6.8 and 6.1.1.4'
N N 0.0061 0.0033 'International Tables Vol C Tables 4.2.6.8 and 6.1.1.4'
O O 0.0106 0.0060 'International Tables Vol C Tables 4.2.6.8 and 6.1.1.4'
Fe Fe 0.3463 0.8444 'International Tables Vol C Tables 4.2.6.8 and 6.1.1.4'

loop_
_geom_angle_atom_site_label_1
_geom_angle_atom_site_label_2
_geom_angle_atom_site_label_3
_geom_angle
_geom_angle_site_symmetry_1
_geom_angle_site_symmetry_3
_geom_angle_publ_flag
N4 Fe1 N11 118.89(13) . . ?
N4 Fe1 N5 109.04(11) . . ?
N11 Fe1 N5 116.95(12) . . ?
N4 Fe1 N1 115.89(11) . . ?
N11 Fe1 N1 110.96(11) . . ?
N5 Fe1 N1 78.55(9) . . ?
C8 N1 C3 118.3(2) . . ?
C8 N1 Fe1 125.55(18) . . ?
C3 N1 Fe1 116.10(18) . . ?
N1 C3 C6 122.0(3) . . ?
N1 C3 C7 113.8(2) . . ?
C6 C3 C7 124.2(3) . . ?
O16 N4 Fe1 172.0(3) . . ?
C7 N5 C14 118.4(3) . . ?
C7 N5 Fe1 116.80(18) . . ?
C14 N5 Fe1 124.8(2) . . ?
C3 C6 C18 119.3(3) . . ?
N5 C7 C10 121.9(3) . . ?
N5 C7 C3 114.7(2) . . ?
C10 C7 C3 123.4(3) . . ?
N1 C8 C13 121.8(3) . . ?
N1 C8 C12 117.9(3) . . ?
C13 C8 C12 120.2(3) . . ?
C12 N9 C25 116.4(3) . . ?
C17 C10 C7 119.0(3) . . ?
O24 N11 Fe1 172.1(3) . . ?
N9 C12 C20 122.9(3) . . ?
N9 C12 C8 114.5(3) . . ?
C20 C12 C8 122.5(3) . . ?
C8 C13 C18 119.5(3) . . ?
N5 C14 C19 122.5(3) . . ?
C25 C15 C22 118.6(3) . . ?
C19 C17 C10 119.1(3) . . ?
C6 C18 C13 119.0(3) . . ?
C14 C19 C17 119.2(3) . . ?
C12 C20 C22 118.8(3) . . ?
C15 C22 C20 118.9(4) . . ?
N9 C25 C15 124.3(4) . . ?

loop_
_geom_bond_atom_site_label_1
_geom_bond_atom_site_label_2
_geom_bond_distance
_geom_bond_site_symmetry_2
_geom_bond_publ_flag
Fe1 N4 1.643(3) . ?
Fe1 N11 1.652(3) . ?
Fe1 N5 2.042(2) . ?
Fe1 N1 2.053(2) . ?
N1 C8 1.351(4) . ?
N1 C3 1.365(3) . ?
C3 C6 1.380(4) . ?
C3 C7 1.480(4) . ?
N4 O16 1.189(3) . ?
N5 C7 1.343(4) . ?
N5 C14 1.350(4) . ?
C6 C18 1.382(4) . ?
C7 C10 1.390(4) . ?
C8 C13 1.385(4) . ?
C8 C12 1.492(4) . ?
N9 C12 1.342(4) . ?
N9 C25 1.343(5) . ?
C10 C17 1.383(4) . ?
N11 O24 1.193(3) . ?
C12 C20 1.373(5) . ?
C13 C18 1.386(4) . ?
C14 C19 1.372(5) . ?
C15 C25 1.361(5) . ?
C15 C22 1.362(5) . ?
C17 C19 1.376(5) . ?
C20 C22 1.390(5) . ?

loop_
_cod_related_entry_id
_cod_related_entry_database
_cod_related_entry_code
1 ChemSpider 30660742
